data_4072578
loop_
_publ_author_name
'Lucenti, Elena'
'Feher, Frank J.'
'Ziller, Joseph W.'

_publ_section_title
;
 Synthesis and Characterization of Osmium-Containing
 Silsesquioxanes:&#x00A0; High-Yield Routes to
 {Os3(CO)10(\m-H)[(\m-O)Si7O10(c-C6H11)7]} and the New Clusters
 {Os3(CO)10(\m-H)[(\m-O)Si7O9(OH)2(c-C6H11)7]},
 {[Os3(CO)10(\m-H)]2(\m-O)2Si7O9(OH)(c-C6H11)7},
 {Os3(CO)10(\m-H)[(\m-O)Si8O11(OH)(c-C6H11)8]}, and
 {[Os3(CO)10(\m-H)]2(\m-O)2Si8O11(c-C6H11)8}
;
_journal_issue 1
_journal_name_full Organometallics
_journal_page_first 75
_journal_paper_doi 10.1021/om060844c
_journal_volume 26
_journal_year 2007
_chemical_formula_sum 'C105 H162 Cl2 O44 Os6 Si14'
_chemical_formula_weight 3733.71
_chemical_name_systematic
; 
 ? 
;
_space_group_IT_number 15
_symmetry_cell_setting monoclinic
_symmetry_space_group_name_Hall '-C 2yc'
_symmetry_space_group_name_H-M 'C 1 2/c 1'
_atom_sites_solution_hydrogens geom
_atom_sites_solution_primary direct
_atom_sites_solution_secondary difmap
_audit_creation_method SHELXTL
_cell_angle_alpha 90.00
_cell_angle_beta 90.6020(10)
_cell_angle_gamma 90.00
_cell_formula_units_Z 4
_cell_length_a 15.8524(7)
_cell_length_b 25.8552(12)
_cell_length_c 33.6161(15)
_cell_measurement_temperature 158(2)
_cell_volume 13777.4(11)
_computing_cell_refinement 'Bruker SMART/SAINT'
_computing_data_collection 'Bruker SMART'
_computing_data_reduction 'Bruker SHELXTL'
_computing_molecular_graphics 'Bruker SHELXTL'
_computing_publication_material 'Bruker SHELXTL'
_computing_structure_refinement 'Bruker SHELXTL'
_computing_structure_solution 'Bruker SHELXTL'
_diffrn_ambient_temperature 158(2)
_diffrn_measured_fraction_theta_full 0.972
_diffrn_measured_fraction_theta_max 0.972
_diffrn_measurement_device_type 'CCD area detector'
_diffrn_measurement_method 'phi and omega scans'
_diffrn_radiation_monochromator graphite
_diffrn_radiation_source 'sealed tube'
_diffrn_radiation_type MoK\a
_diffrn_radiation_wavelength 0.71073
_diffrn_reflns_av_R_equivalents 0.0433
_diffrn_reflns_av_sigmaI/netI 0.0372
_diffrn_reflns_limit_h_max 21
_diffrn_reflns_limit_h_min -20
_diffrn_reflns_limit_k_max 34
_diffrn_reflns_limit_k_min -34
_diffrn_reflns_limit_l_max 44
_diffrn_reflns_limit_l_min -44
_diffrn_reflns_number 73141
_diffrn_reflns_theta_full 28.29
_diffrn_reflns_theta_max 28.29
_diffrn_reflns_theta_min 1.21
_diffrn_standards_decay_% '< 1.0'
_exptl_absorpt_coefficient_mu 5.750
_exptl_absorpt_correction_T_max 0.5704
_exptl_absorpt_correction_T_min 0.3164
_exptl_absorpt_correction_type none
_exptl_absorpt_process_details 'Bruker SADABS'
_exptl_crystal_colour Yellow
_exptl_crystal_density_diffrn 1.800
_exptl_crystal_density_meas ?
_exptl_crystal_density_method 'not measured'
_exptl_crystal_description Irregular
_exptl_crystal_F_000 7320
_exptl_crystal_size_max 0.26
_exptl_crystal_size_mid 0.22
_exptl_crystal_size_min 0.11
_refine_diff_density_max 2.765
_refine_diff_density_min -1.639
_refine_diff_density_rms 0.303
_refine_ls_extinction_method none
_refine_ls_goodness_of_fit_ref 1.069
_refine_ls_hydrogen_treatment constr
_refine_ls_matrix_type full
_refine_ls_number_parameters 765
_refine_ls_number_reflns 16635
_refine_ls_number_restraints 0
_refine_ls_restrained_S_all 1.069
_refine_ls_R_factor_all 0.0509
_refine_ls_R_factor_gt 0.0354
_refine_ls_shift/su_max 0.045
_refine_ls_shift/su_mean 0.001
_refine_ls_structure_factor_coef Fsqd
_refine_ls_weighting_details 'calc w=1/[\s^2^(Fo^2^)+(0.0300P)^2^+129.4859P] where P=(Fo^2^+2Fc^2^)/3'
_refine_ls_weighting_scheme calc
_refine_ls_wR_factor_gt 0.0779
_refine_ls_wR_factor_ref 0.0836
_reflns_number_gt 13724
_reflns_number_total 16635
_reflns_threshold_expression >2sigma(I)
_cod_data_source_file om060844csi20060914_012841.cif
_cod_data_source_block fjf34
_cod_depositor_comments
;
The following automatic conversions were performed:

'_symmetry_cell_setting' value 'Monoclinic' changed to 'monoclinic'
according to /home/saulius/struct/CIF-dictionaries/cif_core.dic
dictionary named 'cif_core.dic' version 2.4.1 from 2010-06-29.

Automatic conversion script
Id: cif_fix_values 1715 2011-07-08 13:25:40Z adriana 

The following automatic conversions were performed:

'_exptl_crystal_density_meas' value 'none' was changed to '?' - the
value is perceived as not measured.

Automatic conversion script
Id: cif_fix_values 3008 2015-01-20 13:52:24Z robertas 
;
_cod_original_sg_symbol_H-M C2/c
_cod_database_code 4072578

loop_
_symmetry_equiv_pos_as_xyz
'x, y, z'
'-x, y, -z+1/2'
'x+1/2, y+1/2, z'
'-x+1/2, y+1/2, -z+1/2'
'-x, -y, -z'
'x, -y, z-1/2'
'-x+1/2, -y+1/2, -z'
'x+1/2, -y+1/2, z-1/2'

loop_
_atom_site_label
_atom_site_type_symbol
_atom_site_fract_x
_atom_site_fract_y
_atom_site_fract_z
_atom_site_U_iso_or_equiv
_atom_site_adp_type
_atom_site_occupancy
_atom_site_symmetry_multiplicity
_atom_site_calc_flag
_atom_site_refinement_flags
Os1 Os 0.151026(12) 0.509131(8) -0.051152(6) 0.02152(5) Uani 1 1 d .
Os2 Os 0.237864(13) 0.425223(8) -0.017952(5) 0.02090(5) Uani 1 1 d .
Os3 Os 0.298282(13) 0.525830(8) -0.003916(6) 0.02384(5) Uani 1 1 d .
Si1 Si 0.23918(8) 0.41916(5) -0.11905(4) 0.0177(3) Uani 1 1 d .
Si2 Si 0.14477(8) 0.31308(5) -0.13574(4) 0.0179(3) Uani 1 1 d .
Si3 Si 0.16644(9) 0.20913(5) -0.08847(4) 0.0206(3) Uani 1 1 d .
Si4 Si 0.33517(9) 0.19013(5) -0.13153(4) 0.0193(3) Uani 1 1 d .
Si5 Si 0.41604(8) 0.26569(5) -0.07010(4) 0.0193(3) Uani 1 1 d .
Si6 Si 0.40062(8) 0.35627(5) -0.13475(4) 0.0177(3) Uani 1 1 d .
Si7 Si 0.29657(8) 0.28256(5) -0.18859(4) 0.0180(3) Uani 1 1 d .
O1 O 0.1801(2) 0.36787(13) -0.11795(10) 0.0210(7) Uani 1 1 d .
O2 O 0.1540(2) 0.26918(14) -0.10163(10) 0.0238(7) Uani 1 1 d .
O3 O 0.2404(2) 0.18348(14) -0.11483(10) 0.0248(8) Uani 1 1 d .
O4 O 0.3946(2) 0.21526(14) -0.09698(10) 0.0250(8) Uani 1 1 d .
O5 O 0.4087(2) 0.31631(14) -0.09829(10) 0.0254(8) Uani 1 1 d .
O6 O 0.3601(2) 0.32796(13) -0.17379(9) 0.0214(7) Uani 1 1 d .
O7 O 0.3297(2) 0.22860(13) -0.16960(9) 0.0227(7) Uani 1 1 d .
O8 O 0.2017(2) 0.29588(14) -0.17338(9) 0.0215(7) Uani 1 1 d .
O9 O 0.3375(2) 0.40200(13) -0.12052(10) 0.0202(7) Uani 1 1 d .
O10 O 0.1998(2) 0.20823(14) -0.04221(10) 0.0267(8) Uani 1 1 d .
O11 O 0.3453(2) 0.26931(15) -0.03477(10) 0.0263(8) Uani 1 1 d .
O12 O 0.2282(2) 0.45145(12) -0.07773(9) 0.0182(7) Uani 1 1 d .
O13 O -0.0048(3) 0.47563(19) -0.09890(15) 0.0487(12) Uani 1 1 d .
O14 O 0.1872(3) 0.60456(16) -0.10150(12) 0.0408(10) Uani 1 1 d .
O15 O 0.0466(3) 0.57687(18) 0.00263(14) 0.0464(11) Uani 1 1 d .
O16 O 0.1428(3) 0.32285(17) -0.02708(12) 0.0423(11) Uani 1 1 d .
O17 O 0.4180(3) 0.38306(16) -0.01803(12) 0.0370(10) Uani 1 1 d .
O18 O 0.2334(3) 0.41430(18) 0.07128(12) 0.0497(12) Uani 1 1 d .
O19 O 0.1777(3) 0.5335(2) 0.06713(13) 0.0519(12) Uani 1 1 d .
O20 O 0.3469(4) 0.63942(19) 0.00513(19) 0.0678(16) Uani 1 1 d .
O21 O 0.4470(3) 0.48300(19) 0.04435(14) 0.0482(12) Uani 1 1 d .
O22 O 0.3894(3) 0.51109(19) -0.08375(12) 0.0411(10) Uani 1 1 d .
C1 C 0.2155(3) 0.4615(2) -0.16243(14) 0.0225(10) Uani 1 1 d .
H1A H 0.1561 0.4740 -0.1602 0.027 Uiso 1 1 calc R
C2 C 0.2745(3) 0.5091(2) -0.16245(15) 0.0246(10) Uani 1 1 d .
H2A H 0.2669 0.5287 -0.1375 0.030 Uiso 1 1 calc R
H2B H 0.3339 0.4972 -0.1633 0.030 Uiso 1 1 calc R
C3 C 0.2573(4) 0.5447(2) -0.19771(16) 0.0313(12) Uani 1 1 d .
H3A H 0.1999 0.5594 -0.1956 0.038 Uiso 1 1 calc R
H3B H 0.2981 0.5737 -0.1972 0.038 Uiso 1 1 calc R
C4 C 0.2649(4) 0.5157(2) -0.23678(16) 0.0339(13) Uani 1 1 d .
H4A H 0.3240 0.5046 -0.2404 0.041 Uiso 1 1 calc R
H4B H 0.2497 0.5391 -0.2590 0.041 Uiso 1 1 calc R
C5 C 0.2073(4) 0.4685(2) -0.23780(15) 0.0339(13) Uani 1 1 d .
H5A H 0.1478 0.4799 -0.2374 0.041 Uiso 1 1 calc R
H5B H 0.2164 0.4492 -0.2628 0.041 Uiso 1 1 calc R
C6 C 0.2241(3) 0.4327(2) -0.20247(14) 0.0271(11) Uani 1 1 d .
H6A H 0.2817 0.4182 -0.2044 0.033 Uiso 1 1 calc R
H6B H 0.1837 0.4036 -0.2034 0.033 Uiso 1 1 calc R
C7 C 0.0318(3) 0.3197(2) -0.15017(14) 0.0213(10) Uani 1 1 d .
H7A H 0.0110 0.2844 -0.1574 0.026 Uiso 1 1 calc R
C8 C 0.0156(3) 0.3547(2) -0.18658(16) 0.0306(12) Uani 1 1 d .
H8A H 0.0351 0.3903 -0.1805 0.037 Uiso 1 1 calc R
H8B H 0.0482 0.3417 -0.2095 0.037 Uiso 1 1 calc R
C9 C -0.0783(4) 0.3558(3) -0.19758(18) 0.0406(15) Uani 1 1 d .
H9A H -0.0872 0.3796 -0.2203 0.049 Uiso 1 1 calc R
H9B H -0.0962 0.3208 -0.2061 0.049 Uiso 1 1 calc R
C10 C -0.1321(4) 0.3733(3) -0.16295(19) 0.0444(16) Uani 1 1 d .
H10A H -0.1925 0.3713 -0.1707 0.053 Uiso 1 1 calc R
H10B H -0.1188 0.4097 -0.1564 0.053 Uiso 1 1 calc R
C11 C -0.1162(4) 0.3392(3) -0.12614(18) 0.0384(14) Uani 1 1 d .
H11A H -0.1355 0.3035 -0.1317 0.046 Uiso 1 1 calc R
H11B H -0.1491 0.3527 -0.1035 0.046 Uiso 1 1 calc R
C12 C -0.0217(3) 0.3386(2) -0.11496(16) 0.0277(11) Uani 1 1 d .
H12A H -0.0125 0.3155 -0.0918 0.033 Uiso 1 1 calc R
H12B H -0.0036 0.3739 -0.1072 0.033 Uiso 1 1 calc R
C13 C 0.0706(4) 0.1691(3) -0.0953(2) 0.0476(18) Uani 1 1 d .
H13A H 0.0823 0.1374 -0.0791 0.057 Uiso 1 1 calc R
C14 C -0.0083(4) 0.1923(3) -0.0764(2) 0.0417(15) Uani 1 1 d .
H14A H 0.0017 0.1972 -0.0475 0.050 Uiso 1 1 calc R
H14B H -0.0199 0.2267 -0.0883 0.050 Uiso 1 1 calc R
C15 C -0.0849(5) 0.1569(4) -0.0830(3) 0.088(3) Uani 1 1 d .
H15A H -0.0798 0.1273 -0.0644 0.106 Uiso 1 1 calc R
H15B H -0.1363 0.1763 -0.0756 0.106 Uiso 1 1 calc R
C16 C -0.0965(6) 0.1376(5) -0.1213(3) 0.093(3) Uani 1 1 d .
H16A H -0.1155 0.1661 -0.1388 0.112 Uiso 1 1 calc R
H16B H -0.1420 0.1113 -0.1208 0.112 Uiso 1 1 calc R
C17 C -0.0183(5) 0.1132(4) -0.1389(3) 0.068(2) Uani 1 1 d .
H17A H -0.0292 0.1050 -0.1673 0.081 Uiso 1 1 calc R
H17B H -0.0056 0.0804 -0.1249 0.081 Uiso 1 1 calc R
C18 C 0.0584(6) 0.1495(4) -0.1356(3) 0.082(3) Uani 1 1 d .
H18A H 0.1096 0.1305 -0.1438 0.098 Uiso 1 1 calc R
H18B H 0.0504 0.1790 -0.1540 0.098 Uiso 1 1 calc R
C19 C 0.3820(3) 0.12760(19) -0.14541(14) 0.0217(10) Uani 1 1 d .
H19A H 0.3989 0.1106 -0.1198 0.026 Uiso 1 1 calc R
C20 C 0.3232(3) 0.0895(2) -0.16659(15) 0.0244(10) Uani 1 1 d .
H20A H 0.3065 0.1037 -0.1929 0.029 Uiso 1 1 calc R
H20B H 0.2715 0.0847 -0.1507 0.029 Uiso 1 1 calc R
C21 C 0.3671(4) 0.0372(2) -0.17219(17) 0.0301(12) Uani 1 1 d .
H21A H 0.3810 0.0221 -0.1458 0.036 Uiso 1 1 calc R
H21B H 0.3284 0.0131 -0.1862 0.036 Uiso 1 1 calc R
C22 C 0.4476(4) 0.0435(2) -0.1961(2) 0.0413(15) Uani 1 1 d .
H22A H 0.4763 0.0096 -0.1982 0.050 Uiso 1 1 calc R
H22B H 0.4331 0.0553 -0.2233 0.050 Uiso 1 1 calc R
C23 C 0.5063(4) 0.0818(3) -0.1767(2) 0.0456(16) Uani 1 1 d .
H23A H 0.5557 0.0872 -0.1940 0.055 Uiso 1 1 calc R
H23B H 0.5270 0.0675 -0.1511 0.055 Uiso 1 1 calc R
C24 C 0.4635(4) 0.1340(2) -0.1691(2) 0.0361(14) Uani 1 1 d .
H24A H 0.4502 0.1508 -0.1949 0.043 Uiso 1 1 calc R
H24B H 0.5028 0.1568 -0.1542 0.043 Uiso 1 1 calc R
C25 C 0.5233(3) 0.2603(2) -0.04876(14) 0.0233(10) Uani 1 1 d .
H25A H 0.5361 0.2934 -0.0346 0.028 Uiso 1 1 calc R
C26 C 0.5894(4) 0.2533(3) -0.08130(16) 0.0421(16) Uani 1 1 d .
H26A H 0.5757 0.2220 -0.0970 0.051 Uiso 1 1 calc R
H26B H 0.5873 0.2834 -0.0995 0.051 Uiso 1 1 calc R
C27 C 0.6789(4) 0.2480(3) -0.06401(19) 0.052(2) Uani 1 1 d .
H27A H 0.7183 0.2396 -0.0857 0.062 Uiso 1 1 calc R
H27B H 0.6965 0.2816 -0.0523 0.062 Uiso 1 1 calc R
C28 C 0.6845(5) 0.2069(3) -0.0327(2) 0.060(2) Uani 1 1 d .
H28A H 0.6769 0.1727 -0.0455 0.072 Uiso 1 1 calc R
H28B H 0.7414 0.2078 -0.0204 0.072 Uiso 1 1 calc R
C29 C 0.6202(4) 0.2132(3) -0.0010(2) 0.0455(16) Uani 1 1 d .
H29A H 0.6324 0.2452 0.0142 0.055 Uiso 1 1 calc R
H29B H 0.6243 0.1836 0.0176 0.055 Uiso 1 1 calc R
C30 C 0.5312(4) 0.2161(2) -0.01799(18) 0.0372(14) Uani 1 1 d .
H30A H 0.4909 0.2220 0.0039 0.045 Uiso 1 1 calc R
H30B H 0.5166 0.1828 -0.0309 0.045 Uiso 1 1 calc R
C31 C 0.5050(3) 0.3827(2) -0.14824(14) 0.0231(10) Uani 1 1 d .
H31A H 0.5425 0.3523 -0.1532 0.028 Uiso 1 1 calc R
C32 C 0.5016(4) 0.4136(3) -0.1869(2) 0.0455(16) Uani 1 1 d .
H32A H 0.4635 0.4436 -0.1836 0.055 Uiso 1 1 calc R
H32B H 0.4782 0.3916 -0.2084 0.055 Uiso 1 1 calc R
C33 C 0.5890(5) 0.4328(3) -0.1987(2) 0.062(2) Uani 1 1 d .
H33A H 0.6254 0.4028 -0.2050 0.074 Uiso 1 1 calc R
H33B H 0.5840 0.4545 -0.2229 0.074 Uiso 1 1 calc R
C34 C 0.6290(5) 0.4638(4) -0.1659(3) 0.080(3) Uani 1 1 d .
H34A H 0.6868 0.4737 -0.1738 0.096 Uiso 1 1 calc R
H34B H 0.5962 0.4959 -0.1620 0.096 Uiso 1 1 calc R
C35 C 0.6333(5) 0.4350(4) -0.1278(2) 0.082(3) Uani 1 1 d .
H35A H 0.6556 0.4581 -0.1067 0.098 Uiso 1 1 calc R
H35B H 0.6730 0.4056 -0.1305 0.098 Uiso 1 1 calc R
C36 C 0.5473(4) 0.4143(3) -0.1153(2) 0.055(2) Uani 1 1 d .
H36A H 0.5104 0.4437 -0.1082 0.067 Uiso 1 1 calc R
H36B H 0.5544 0.3924 -0.0913 0.067 Uiso 1 1 calc R
C37 C 0.2949(3) 0.2754(2) -0.24331(13) 0.0221(10) Uani 1 1 d .
H37A H 0.2703 0.3075 -0.2552 0.027 Uiso 1 1 calc R
C38 C 0.3839(3) 0.2679(2) -0.26009(15) 0.0300(12) Uani 1 1 d .
H38A H 0.4177 0.2994 -0.2550 0.036 Uiso 1 1 calc R
H38B H 0.4119 0.2387 -0.2461 0.036 Uiso 1 1 calc R
C39 C 0.3819(4) 0.2567(3) -0.30489(16) 0.0384(14) Uani 1 1 d .
H39A H 0.3598 0.2874 -0.3192 0.046 Uiso 1 1 calc R
H39B H 0.4399 0.2501 -0.3142 0.046 Uiso 1 1 calc R
C40 C 0.3268(4) 0.2102(3) -0.31446(17) 0.0419(15) Uani 1 1 d .
H40A H 0.3249 0.2048 -0.3436 0.050 Uiso 1 1 calc R
H40B H 0.3515 0.1789 -0.3020 0.050 Uiso 1 1 calc R
C41 C 0.2385(4) 0.2181(3) -0.29940(17) 0.0404(15) Uani 1 1 d .
H41A H 0.2046 0.1867 -0.3049 0.048 Uiso 1 1 calc R
H41B H 0.2120 0.2473 -0.3138 0.048 Uiso 1 1 calc R
C42 C 0.2378(3) 0.2292(2) -0.25499(15) 0.0304(12) Uani 1 1 d .
H42A H 0.2570 0.1980 -0.2404 0.036 Uiso 1 1 calc R
H42B H 0.1792 0.2367 -0.2468 0.036 Uiso 1 1 calc R
C43 C 0.0536(3) 0.4862(2) -0.08124(16) 0.0299(12) Uani 1 1 d .
C44 C 0.0865(4) 0.5521(2) -0.01799(17) 0.0304(12) Uani 1 1 d .
C45 C 0.1756(3) 0.5684(2) -0.08315(16) 0.0288(12) Uani 1 1 d .
C46 C 0.1785(4) 0.3608(2) -0.02656(15) 0.0285(12) Uani 1 1 d .
C47 C 0.3500(3) 0.3976(2) -0.01862(14) 0.0260(11) Uani 1 1 d .
C48 C 0.2347(4) 0.4172(2) 0.03758(15) 0.0295(12) Uani 1 1 d .
C49 C 0.2213(4) 0.5305(3) 0.04082(19) 0.0381(14) Uani 1 1 d .
C50 C 0.3252(4) 0.5983(2) 0.0003(2) 0.0407(15) Uani 1 1 d .
C51 C 0.3919(4) 0.5001(2) 0.02713(16) 0.0331(13) Uani 1 1 d .
C52 C 0.3553(3) 0.5162(2) -0.05478(16) 0.0296(12) Uani 1 1 d .
C53 C -0.0686(9) 0.1213(5) -0.2567(4) 0.045(3) Uiso 0.50 1 d P
H53A H -0.1140 0.1199 -0.2367 0.054 Uiso 0.50 1 calc PR
H53B H -0.0944 0.1199 -0.2836 0.054 Uiso 0.50 1 calc PR
Cl1 Cl 0.0000 0.0718(3) -0.2500 0.186(3) Uiso 1 2 d S
Cl2 Cl 0.0000 0.1849(3) -0.2500 0.191(3) Uiso 1 2 d S

loop_
_atom_site_aniso_label
_atom_site_aniso_U_11
_atom_site_aniso_U_22
_atom_site_aniso_U_33
_atom_site_aniso_U_23
_atom_site_aniso_U_13
_atom_site_aniso_U_12
Os1 0.01946(10) 0.02201(10) 0.02309(10) 0.00022(7) 0.00060(7) 0.00353(8)
Os2 0.02480(10) 0.01984(10) 0.01810(9) 0.00164(7) 0.00195(7) 0.00202(8)
Os3 0.02424(10) 0.02198(10) 0.02526(10) -0.00195(8) -0.00250(7) 0.00101(8)
Si1 0.0168(6) 0.0196(7) 0.0166(6) 0.0008(5) 0.0010(5) 0.0008(5)
Si2 0.0159(6) 0.0209(7) 0.0170(6) 0.0000(5) 0.0017(5) 0.0005(5)
Si3 0.0195(7) 0.0201(7) 0.0223(6) -0.0022(5) 0.0046(5) -0.0018(5)
Si4 0.0213(7) 0.0180(7) 0.0188(6) -0.0019(5) 0.0035(5) 0.0015(5)
Si5 0.0209(7) 0.0214(7) 0.0158(6) 0.0004(5) 0.0007(5) 0.0025(5)
Si6 0.0160(6) 0.0204(7) 0.0167(6) 0.0009(5) 0.0012(5) 0.0002(5)
Si7 0.0176(6) 0.0222(7) 0.0143(6) -0.0009(5) 0.0019(5) 0.0005(5)
O1 0.0196(17) 0.0219(18) 0.0214(16) -0.0018(13) 0.0025(13) -0.0033(14)
O2 0.0267(19) 0.0245(19) 0.0203(17) 0.0013(14) 0.0020(14) 0.0061(15)
O3 0.0270(19) 0.0247(19) 0.0230(17) -0.0007(14) 0.0073(14) 0.0006(15)
O4 0.0293(19) 0.0238(19) 0.0217(17) -0.0020(14) -0.0023(14) 0.0020(15)
O5 0.0270(19) 0.029(2) 0.0205(17) 0.0053(14) 0.0015(14) 0.0035(16)
O6 0.0230(18) 0.0219(18) 0.0192(16) -0.0018(13) 0.0012(13) -0.0019(14)
O7 0.0277(19) 0.0235(18) 0.0169(16) 0.0009(13) 0.0036(13) 0.0031(15)
O8 0.0170(17) 0.0283(19) 0.0192(16) -0.0034(14) 0.0031(12) 0.0006(14)
O9 0.0172(16) 0.0204(18) 0.0230(17) -0.0005(13) 0.0017(13) 0.0005(14)
O10 0.034(2) 0.0245(19) 0.0220(17) 0.0032(14) 0.0059(15) 0.0009(16)
O11 0.0250(19) 0.033(2) 0.0204(17) -0.0020(15) 0.0057(14) -0.0002(16)
O12 0.0200(17) 0.0184(17) 0.0162(15) 0.0010(12) 0.0007(12) 0.0002(13)
O13 0.029(2) 0.049(3) 0.067(3) 0.006(2) -0.017(2) 0.001(2)
O14 0.057(3) 0.026(2) 0.040(2) 0.0093(18) 0.006(2) 0.008(2)
O15 0.047(3) 0.044(3) 0.049(3) -0.004(2) 0.017(2) 0.015(2)
O16 0.061(3) 0.033(2) 0.033(2) 0.0001(18) 0.012(2) -0.013(2)
O17 0.033(2) 0.041(2) 0.036(2) -0.0022(18) -0.0023(17) 0.0147(19)
O18 0.082(4) 0.045(3) 0.023(2) 0.0031(19) 0.008(2) 0.011(2)
O19 0.049(3) 0.069(3) 0.037(2) -0.011(2) 0.010(2) 0.010(3)
O20 0.066(4) 0.029(3) 0.108(5) -0.006(3) -0.018(3) -0.011(3)
O21 0.044(3) 0.054(3) 0.046(3) -0.004(2) -0.020(2) 0.012(2)
O22 0.028(2) 0.065(3) 0.030(2) 0.003(2) 0.0008(17) -0.011(2)
C1 0.018(2) 0.027(3) 0.023(2) 0.005(2) 0.0017(18) 0.001(2)
C2 0.026(3) 0.024(3) 0.024(2) -0.002(2) 0.0029(19) 0.003(2)
C3 0.034(3) 0.025(3) 0.034(3) 0.006(2) 0.002(2) 0.002(2)
C4 0.045(3) 0.032(3) 0.024(3) 0.009(2) 0.003(2) -0.004(3)
C5 0.045(3) 0.038(3) 0.019(2) 0.006(2) -0.006(2) -0.007(3)
C6 0.029(3) 0.031(3) 0.021(2) 0.004(2) -0.001(2) -0.002(2)
C7 0.018(2) 0.023(3) 0.023(2) -0.0004(19) 0.0018(18) -0.0014(19)
C8 0.024(3) 0.041(3) 0.027(3) 0.004(2) -0.002(2) 0.003(2)
C9 0.029(3) 0.057(4) 0.036(3) 0.007(3) -0.007(2) 0.006(3)
C10 0.022(3) 0.060(4) 0.051(4) 0.002(3) -0.005(3) 0.015(3)
C11 0.024(3) 0.052(4) 0.040(3) -0.003(3) 0.008(2) 0.005(3)
C12 0.021(3) 0.034(3) 0.028(3) -0.002(2) 0.005(2) 0.004(2)
C13 0.034(3) 0.054(4) 0.055(4) -0.026(3) 0.014(3) -0.015(3)
C14 0.027(3) 0.038(4) 0.060(4) -0.009(3) 0.012(3) -0.011(3)
C15 0.036(4) 0.111(8) 0.117(8) -0.047(7) 0.021(5) -0.026(5)
C16 0.043(5) 0.110(9) 0.125(9) -0.026(7) -0.026(5) -0.022(5)
C17 0.060(5) 0.075(6) 0.069(5) -0.031(4) -0.003(4) -0.037(4)
C18 0.060(5) 0.105(8) 0.080(6) -0.043(6) 0.003(4) -0.035(5)
C19 0.022(2) 0.021(2) 0.021(2) -0.0021(19) 0.0001(18) 0.004(2)
C20 0.023(3) 0.027(3) 0.022(2) -0.002(2) 0.0017(19) 0.005(2)
C21 0.031(3) 0.023(3) 0.037(3) -0.007(2) -0.001(2) 0.001(2)
C22 0.036(3) 0.033(3) 0.055(4) -0.015(3) 0.013(3) 0.007(3)
C23 0.028(3) 0.037(4) 0.072(5) -0.013(3) 0.010(3) 0.005(3)
C24 0.026(3) 0.026(3) 0.057(4) -0.006(3) 0.013(3) -0.001(2)
C25 0.022(2) 0.028(3) 0.020(2) -0.003(2) 0.0009(18) 0.004(2)
C26 0.029(3) 0.075(5) 0.022(3) -0.005(3) 0.005(2) 0.013(3)
C27 0.025(3) 0.091(6) 0.038(3) -0.024(4) 0.001(3) 0.014(3)
C28 0.048(4) 0.055(5) 0.077(5) -0.030(4) -0.025(4) 0.026(4)
C29 0.045(4) 0.040(4) 0.051(4) 0.008(3) -0.023(3) 0.005(3)
C30 0.041(3) 0.030(3) 0.040(3) 0.006(2) -0.014(3) -0.003(3)
C31 0.019(2) 0.028(3) 0.022(2) -0.006(2) 0.0022(18) -0.001(2)
C32 0.031(3) 0.052(4) 0.053(4) 0.013(3) 0.006(3) -0.016(3)
C33 0.049(4) 0.080(6) 0.056(4) 0.007(4) 0.017(3) -0.034(4)
C34 0.053(5) 0.088(7) 0.100(7) -0.028(6) 0.037(5) -0.047(5)
C35 0.032(4) 0.155(10) 0.060(5) -0.057(6) 0.016(3) -0.045(5)
C36 0.027(3) 0.098(6) 0.042(4) -0.032(4) 0.007(3) -0.027(4)
C37 0.024(3) 0.029(3) 0.014(2) -0.0012(19) 0.0012(18) 0.002(2)
C38 0.025(3) 0.042(3) 0.024(3) -0.003(2) 0.007(2) -0.004(2)
C39 0.047(4) 0.046(4) 0.023(3) -0.003(2) 0.013(2) -0.001(3)
C40 0.056(4) 0.049(4) 0.020(3) -0.010(3) 0.006(3) 0.001(3)
C41 0.041(3) 0.052(4) 0.028(3) -0.011(3) -0.006(2) -0.008(3)
C42 0.028(3) 0.039(3) 0.025(3) -0.008(2) 0.001(2) -0.006(2)
C43 0.025(3) 0.033(3) 0.031(3) 0.001(2) -0.001(2) 0.003(2)
C44 0.029(3) 0.029(3) 0.033(3) 0.004(2) 0.003(2) 0.002(2)
C45 0.029(3) 0.027(3) 0.030(3) -0.004(2) 0.000(2) 0.007(2)
C46 0.036(3) 0.029(3) 0.021(2) 0.002(2) 0.007(2) -0.001(2)
C47 0.033(3) 0.029(3) 0.016(2) -0.001(2) 0.0002(19) 0.002(2)
C48 0.039(3) 0.026(3) 0.023(3) 0.003(2) 0.005(2) 0.004(2)
C49 0.033(3) 0.041(4) 0.040(3) -0.008(3) -0.003(3) 0.004(3)
C50 0.039(3) 0.029(3) 0.054(4) 0.000(3) -0.011(3) 0.000(3)
C51 0.038(3) 0.037(3) 0.024(3) -0.008(2) 0.000(2) 0.003(3)
C52 0.023(3) 0.035(3) 0.031(3) 0.005(2) -0.007(2) -0.003(2)

loop_
_atom_type_symbol
_atom_type_description
_atom_type_scat_dispersion_real
_atom_type_scat_dispersion_imag
_atom_type_scat_source
C C 0.0033 0.0016 'International Tables Vol C Tables 4.2.6.8 and 6.1.1.4'
H H 0.0000 0.0000 'International Tables Vol C Tables 4.2.6.8 and 6.1.1.4'
O O 0.0106 0.0060 'International Tables Vol C Tables 4.2.6.8 and 6.1.1.4'
Si Si 0.0817 0.0704 'International Tables Vol C Tables 4.2.6.8 and 6.1.1.4'
Cl Cl 0.1484 0.1585 'International Tables Vol C Tables 4.2.6.8 and 6.1.1.4'
Os Os -1.2165 7.6030 'International Tables Vol C Tables 4.2.6.8 and 6.1.1.4'

loop_
_geom_angle_atom_site_label_1
_geom_angle_atom_site_label_2
_geom_angle_atom_site_label_3
_geom_angle
_geom_angle_site_symmetry_1
_geom_angle_site_symmetry_3
C44 Os1 C45 88.6(2) . .
C44 Os1 C43 93.2(2) . .
C45 Os1 C43 96.8(2) . .
C44 Os1 O12 168.14(19) . .
C45 Os1 O12 101.73(18) . .
C43 Os1 O12 91.41(19) . .
C44 Os1 Os2 119.33(17) . .
C45 Os1 Os2 137.98(16) . .
C43 Os1 Os2 111.01(17) . .
O12 Os1 Os2 48.85(8) . .
C44 Os1 Os3 91.58(17) . .
C45 Os1 Os3 91.22(17) . .
C43 Os1 Os3 170.79(17) . .
O12 Os1 Os3 82.47(9) . .
Os2 Os1 Os3 59.786(7) . .
C48 Os2 C47 90.3(2) . .
C48 Os2 C46 92.1(2) . .
C47 Os2 C46 97.3(2) . .
C48 Os2 O12 166.44(19) . .
C47 Os2 O12 99.54(17) . .
C46 Os2 O12 95.93(17) . .
C48 Os2 Os1 117.65(17) . .
C47 Os2 Os1 137.54(16) . .
C46 Os2 Os1 111.86(17) . .
O12 Os2 Os1 49.03(9) . .
C48 Os2 Os3 87.00(17) . .
C47 Os2 Os3 91.86(16) . .
C46 Os2 Os3 170.82(17) . .
O12 Os2 Os3 83.37(9) . .
Os1 Os2 Os3 60.936(8) . .
C50 Os3 C51 97.3(3) . .
C50 Os3 C49 91.3(3) . .
C51 Os3 C49 95.1(2) . .
C50 Os3 C52 94.8(3) . .
C51 Os3 C52 94.0(2) . .
C49 Os3 C52 168.4(2) . .
C50 Os3 Os2 170.89(19) . .
C51 Os3 Os2 91.76(18) . .
C49 Os3 Os2 88.41(19) . .
C52 Os3 Os2 84.01(17) . .
C50 Os3 Os1 111.62(19) . .
C51 Os3 Os1 151.02(18) . .
C49 Os3 Os1 85.62(18) . .
C52 Os3 Os1 82.92(15) . .
Os2 Os3 Os1 59.278(7) . .
O9 Si1 O1 109.40(18) . .
O9 Si1 O12 106.08(18) . .
O1 Si1 O12 109.35(17) . .
O9 Si1 C1 108.9(2) . .
O1 Si1 C1 112.8(2) . .
O12 Si1 C1 110.1(2) . .
O2 Si2 O8 108.23(19) . .
O2 Si2 O1 108.69(19) . .
O8 Si2 O1 109.37(18) . .
O2 Si2 C7 109.2(2) . .
O8 Si2 C7 111.3(2) . .
O1 Si2 C7 109.9(2) . .
O3 Si3 O2 109.18(19) . .
O3 Si3 O10 106.6(2) . .
O2 Si3 O10 107.99(19) . .
O3 Si3 C13 107.5(2) . .
O2 Si3 C13 113.8(3) . .
O10 Si3 C13 111.5(3) . .
O3 Si4 O7 107.29(19) . .
O3 Si4 O4 109.17(19) . .
O7 Si4 O4 110.14(19) . .
O3 Si4 C19 111.9(2) . .
O7 Si4 C19 110.9(2) . .
O4 Si4 C19 107.5(2) . .
O5 Si5 O4 108.10(19) . .
O5 Si5 O11 109.36(19) . .
O4 Si5 O11 108.0(2) . .
O5 Si5 C25 110.5(2) . .
O4 Si5 C25 110.0(2) . .
O11 Si5 C25 110.8(2) . .
O5 Si6 O9 106.73(18) . .
O5 Si6 O6 110.69(19) . .
O9 Si6 O6 109.00(18) . .
O5 Si6 C31 111.1(2) . .
O9 Si6 C31 111.0(2) . .
O6 Si6 C31 108.3(2) . .
O7 Si7 O6 107.74(19) . .
O7 Si7 O8 110.80(19) . .
O6 Si7 O8 108.84(18) . .
O7 Si7 C37 107.9(2) . .
O6 Si7 C37 112.3(2) . .
O8 Si7 C37 109.3(2) . .
Si1 O1 Si2 153.5(2) . .
Si2 O2 Si3 150.7(2) . .
Si4 O3 Si3 145.8(3) . .
Si5 O4 Si4 146.9(2) . .
Si6 O5 Si5 166.1(3) . .
Si7 O6 Si6 144.2(2) . .
Si7 O7 Si4 148.6(2) . .
Si2 O8 Si7 145.5(2) . .
Si1 O9 Si6 143.4(2) . .
Si1 O12 Os2 129.39(19) . .
Si1 O12 Os1 141.44(19) . .
Os2 O12 Os1 82.12(11) . .
C2 C1 C6 108.9(4) . .
C2 C1 Si1 110.6(3) . .
C6 C1 Si1 112.4(4) . .
C3 C2 C1 112.2(4) . .
C4 C3 C2 111.1(5) . .
C3 C4 C5 111.3(5) . .
C6 C5 C4 111.6(5) . .
C5 C6 C1 111.7(5) . .
C8 C7 C12 109.5(4) . .
C8 C7 Si2 114.4(3) . .
C12 C7 Si2 111.4(3) . .
C9 C8 C7 110.9(5) . .
C10 C9 C8 111.9(5) . .
C9 C10 C11 111.0(5) . .
C10 C11 C12 110.7(5) . .
C11 C12 C7 110.9(4) . .
C18 C13 C14 114.9(7) . .
C18 C13 Si3 114.3(5) . .
C14 C13 Si3 113.7(4) . .
C15 C14 C13 110.8(6) . .
C16 C15 C14 116.3(8) . .
C15 C16 C17 114.3(8) . .
C16 C17 C18 111.5(7) . .
C13 C18 C17 112.2(7) . .
C20 C19 C24 109.9(4) . .
C20 C19 Si4 116.1(3) . .
C24 C19 Si4 112.4(4) . .
C19 C20 C21 110.6(4) . .
C22 C21 C20 110.8(5) . .
C23 C22 C21 111.1(5) . .
C22 C23 C24 112.3(5) . .
C23 C24 C19 111.6(5) . .
C26 C25 C30 109.8(5) . .
C26 C25 Si5 111.5(4) . .
C30 C25 Si5 112.7(4) . .
C27 C26 C25 112.1(5) . .
C28 C27 C26 112.1(6) . .
C29 C28 C27 112.9(5) . .
C28 C29 C30 112.1(6) . .
C29 C30 C25 110.9(5) . .
C32 C31 C36 110.5(5) . .
C32 C31 Si6 112.2(4) . .
C36 C31 Si6 114.0(4) . .
C31 C32 C33 111.5(6) . .
C34 C33 C32 111.1(6) . .
C35 C34 C33 112.6(7) . .
C34 C35 C36 112.4(7) . .
C35 C36 C31 111.9(5) . .
C38 C37 C42 110.3(4) . .
C38 C37 Si7 112.0(3) . .
C42 C37 Si7 109.4(3) . .
C39 C38 C37 112.0(5) . .
C40 C39 C38 111.3(5) . .
C41 C40 C39 110.9(5) . .
C40 C41 C42 111.8(5) . .
C41 C42 C37 112.6(5) . .
O13 C43 Os1 176.1(5) . .
O15 C44 Os1 178.0(5) . .
O14 C45 Os1 177.0(5) . .
O16 C46 Os2 172.2(5) . .
O17 C47 Os2 176.8(5) . .
O18 C48 Os2 177.4(5) . .
O19 C49 Os3 178.9(6) . .
O20 C50 Os3 173.5(6) . .
O21 C51 Os3 176.9(5) . .
O22 C52 Os3 178.7(5) . .
Cl1 C53 Cl2 105.2(7) . .
C53 Cl1 C53 81.8(10) 2_554 .
C53 Cl2 C53 67.9(8) . 2_554

loop_
_geom_bond_atom_site_label_1
_geom_bond_atom_site_label_2
_geom_bond_distance
_geom_bond_site_symmetry_2
Os1 C44 1.884(6) .
Os1 C45 1.915(6) .
Os1 C43 1.930(6) .
Os1 O12 2.131(3) .
Os1 Os2 2.7955(3) .
Os1 Os3 2.8424(3) .
Os2 C48 1.879(5) .
Os2 C47 1.916(6) .
Os2 C46 1.934(6) .
Os2 O12 2.125(3) .
Os2 Os3 2.8101(3) .
Os3 C50 1.926(6) .
Os3 C51 1.924(6) .
Os3 C49 1.950(6) .
Os3 C52 1.958(6) .
Si1 O9 1.622(3) .
Si1 O1 1.625(4) .
Si1 O12 1.632(3) .
Si1 C1 1.858(5) .
Si2 O2 1.619(4) .
Si2 O8 1.624(3) .
Si2 O1 1.634(4) .
Si2 C7 1.858(5) .
Si3 O3 1.620(4) .
Si3 O2 1.626(4) .
Si3 O10 1.638(4) .
Si3 C13 1.852(6) .
Si4 O3 1.618(4) .
Si4 O7 1.622(3) .
Si4 O4 1.624(4) .
Si4 C19 1.841(5) .
Si5 O5 1.619(4) .
Si5 O4 1.620(4) .
Si5 O11 1.644(3) .
Si5 C25 1.843(5) .
Si6 O5 1.607(4) .
Si6 O9 1.624(3) .
Si6 O6 1.629(3) .
Si6 C31 1.851(5) .
Si7 O7 1.620(4) .
Si7 O6 1.622(4) .
Si7 O8 1.631(3) .
Si7 C37 1.849(5) .
O13 C43 1.129(7) .
O14 C45 1.136(7) .
O15 C44 1.140(7) .
O16 C46 1.132(7) .
O17 C47 1.142(6) .
O18 C48 1.136(6) .
O19 C49 1.131(7) .
O20 C50 1.130(8) .
O21 C51 1.133(7) .
O22 C52 1.127(7) .
C1 C2 1.546(7) .
C1 C6 1.545(7) .
C2 C3 1.523(7) .
C3 C4 1.518(8) .
C4 C5 1.525(8) .
C5 C6 1.526(7) .
C7 C8 1.542(7) .
C7 C12 1.543(7) .
C8 C9 1.529(8) .
C9 C10 1.520(9) .
C10 C11 1.537(9) .
C11 C12 1.541(8) .
C13 C18 1.457(10) .
C13 C14 1.531(8) .
C14 C15 1.535(10) .
C15 C16 1.391(13) .
C16 C17 1.517(13) .
C17 C18 1.538(10) .
C19 C20 1.526(7) .
C19 C24 1.535(7) .
C20 C21 1.533(7) .
C21 C22 1.524(8) .
C22 C23 1.504(9) .
C23 C24 1.533(8) .
C25 C26 1.534(7) .
C25 C30 1.546(7) .
C26 C27 1.532(8) .
C27 C28 1.497(11) .
C28 C29 1.490(10) .
C29 C30 1.518(8) .
C31 C32 1.526(8) .
C31 C36 1.527(7) .
C32 C33 1.529(8) .
C33 C34 1.498(11) .
C34 C35 1.482(14) .
C35 C36 1.528(9) .
C37 C38 1.537(7) .
C37 C42 1.547(7) .
C38 C39 1.533(7) .
C39 C40 1.518(9) .
C40 C41 1.507(9) .
C41 C42 1.520(7) .
C53 Cl1 1.693(14) .
C53 Cl2 1.984(15) .
Cl1 C53 1.693(14) 2_554
Cl2 C53 1.984(15) 2_554
